data_7059587
loop_
_publ_author_name
'Bano, Kulsum'
'Anga, Srinivas'
'Jain, Archana'
'Nayek, Hari Pada'
'Panda, Tarun K.'

_publ_section_title
;
 Hydroamination of isocyanates and isothiocyanates by alkaline earth metal
 initiators supported by a bulky iminopyrrolyl ligand
;
_journal_issue 22
_journal_name_full 'New Journal of Chemistry'
_journal_page_first 9419
_journal_page_last 9428
_journal_paper_doi 10.1039/D0NJ01509A
_journal_volume 44
_journal_year 2020
_chemical_formula_moiety 'C15 H16 N2 S'
_chemical_formula_sum 'C15 H16 N2 S'
_chemical_formula_weight 256.36
_space_group_crystal_system monoclinic
_space_group_IT_number 14
_space_group_name_Hall '-P 2yn'
_space_group_name_H-M_alt 'P 1 21/n 1'
_atom_sites_solution_hydrogens geom
_audit_creation_method SHELXL-2016/6
_audit_update_record
;
2020-05-03 deposited with the CCDC.	2020-05-06 downloaded from the CCDC.
;
_cell_angle_alpha 90
_cell_angle_beta 115.025(7)
_cell_angle_gamma 90
_cell_formula_units_Z 4
_cell_length_a 12.2239(8)
_cell_length_b 9.7744(3)
_cell_length_c 12.6531(6)
_cell_measurement_reflns_used 2104
_cell_measurement_temperature 293(2)
_cell_measurement_theta_max 27.4820
_cell_measurement_theta_min 2.7330
_cell_volume 1369.89(14)
_computing_cell_refinement
'CrysAlisPro, Agilent Technologies,Version 1.171.35.19 (release 27-10-2011CrysAlis171 .NET)(compiled Oct 27'
_computing_data_collection
'CrysAlisPro, Agilent Technologies,Version 1.171.35.19 (release 27-10-2011CrysAlis171 .NET)(compiled Oct 27'
_computing_data_reduction
'CrysAlisPro, Agilent Technologies,Version 1.171.35.19 (release 27-10-2011CrysAlis171 .NET)(compiled Oct 27'
_computing_molecular_graphics 'ORTEP III & Olex 2.1'
_computing_publication_material WinGX
_computing_structure_refinement 'SHELXL-2016/6 (Sheldrick, 2016)'
_computing_structure_solution 'SHELXL-2016/6 (Sheldrick, 2016)'
_diffrn_ambient_temperature 293(2)
_diffrn_measured_fraction_theta_full 0.999
_diffrn_measured_fraction_theta_max 0.866
_diffrn_measurement_device_type 'SuperNova, Dual, Cu at home/near, Eos'
_diffrn_radiation_type MoK\a
_diffrn_radiation_wavelength 0.71073
_diffrn_reflns_av_R_equivalents 0.0213
_diffrn_reflns_av_unetI/netI 0.0377
_diffrn_reflns_Laue_measured_fraction_full 0.999
_diffrn_reflns_Laue_measured_fraction_max 0.866
_diffrn_reflns_limit_h_max 16
_diffrn_reflns_limit_h_min -15
_diffrn_reflns_limit_k_max 10
_diffrn_reflns_limit_k_min -13
_diffrn_reflns_limit_l_max 15
_diffrn_reflns_limit_l_min -16
_diffrn_reflns_number 6377
_diffrn_reflns_point_group_measured_fraction_full 0.999
_diffrn_reflns_point_group_measured_fraction_max 0.866
_diffrn_reflns_theta_full 25.242
_diffrn_reflns_theta_max 29.125
_diffrn_reflns_theta_min 2.738
_diffrn_source 'micro-focus sealed X-ray tube'
_exptl_absorpt_coefficient_mu 0.220
_exptl_absorpt_correction_T_max 1.00000
_exptl_absorpt_correction_T_min 0.94594
_exptl_absorpt_correction_type multi-scan
_exptl_crystal_colour colorless
_exptl_crystal_density_diffrn 1.243
_exptl_crystal_description block
_exptl_crystal_F_000 544
_exptl_crystal_size_max 0.25
_exptl_crystal_size_mid 0.21
_exptl_crystal_size_min 0.18
_refine_diff_density_max 0.176
_refine_diff_density_min -0.225
_refine_diff_density_rms 0.040
_refine_ls_extinction_method none
_refine_ls_goodness_of_fit_ref 1.062
_refine_ls_hydrogen_treatment constr
_refine_ls_matrix_type full
_refine_ls_number_parameters 165
_refine_ls_number_reflns 3194
_refine_ls_number_restraints 0
_refine_ls_restrained_S_all 1.062
_refine_ls_R_factor_all 0.0787
_refine_ls_R_factor_gt 0.0520
_refine_ls_shift/su_max 0.000
_refine_ls_shift/su_mean 0.000
_refine_ls_structure_factor_coef Fsqd
_refine_ls_weighting_details 'w=1/[\s^2^(Fo^2^)+(0.0425P)^2^+0.7098P] where P=(Fo^2^+2Fc^2^)/3'
_refine_ls_weighting_scheme calc
_refine_ls_wR_factor_gt 0.1247
_refine_ls_wR_factor_ref 0.1415
_reflns_Friedel_coverage 0.000
_reflns_number_gt 2207
_reflns_number_total 3194
_reflns_threshold_expression 'I > 2\s(I)'
_cod_data_source_file d0nj01509a2.cif
_cod_data_source_block 10047
_cod_depositor_comments
;Adding full bibliography for 7059585--7059589.cif.

 Adding full bibliography for 7059585--7059589.cif.
;
_cod_original_cell_volume 1369.88(14)
_cod_original_sg_symbol_H-M 'P 21/n'
_cod_database_code 7059587
_shelx_shelxl_version_number 2016/6
_shelx_space_group_comment
;
The symmetry employed for this shelxl refinement is uniquely defined
by the following loop, which should always be used as a source of
symmetry information in preference to the above space-group names.
They are only intended as comments.
;

loop_
_space_group_symop_operation_xyz
'x, y, z'
'-x+1/2, y+1/2, -z+1/2'
'-x, -y, -z'
'x-1/2, -y-1/2, z-1/2'

loop_
_atom_site_label
_atom_site_type_symbol
_atom_site_fract_x
_atom_site_fract_y
_atom_site_fract_z
_atom_site_U_iso_or_equiv
_atom_site_adp_type
_atom_site_occupancy
_atom_site_site_symmetry_order
_atom_site_calc_flag
_atom_site_refinement_flags_posn
_atom_site_refinement_flags_adp
_atom_site_refinement_flags_occupancy
_atom_site_disorder_assembly
_atom_site_disorder_group
S1 S 0.45796(8) 0.37059(6) 0.11554(5) 0.0584(2) Uani 1 1 d . . . . .
N1 N 0.5304(2) 0.62710(18) 0.14175(16) 0.0506(5) Uani 1 1 d . . . . .
H1 H 0.525619 0.616446 0.072456 0.061 Uiso 1 1 calc R U . . .
N2 N 0.50148(18) 0.53512(18) 0.29489(15) 0.0448(5) Uani 1 1 d . . . . .
H2A H 0.513395 0.615712 0.324950 0.054 Uiso 1 1 calc R U . . .
C7 C 0.4997(2) 0.5191(2) 0.18869(18) 0.0418(5) Uani 1 1 d . . . . .
C1 C 0.5701(2) 0.7577(2) 0.1941(2) 0.0448(5) Uani 1 1 d . . . . .
C8 C 0.4844(2) 0.4238(2) 0.36053(18) 0.0447(6) Uani 1 1 d . . . . .
C9 C 0.5859(3) 0.3499(2) 0.4319(2) 0.0543(7) Uani 1 1 d . . . . .
C2 C 0.6736(3) 0.7715(3) 0.2952(2) 0.0589(7) Uani 1 1 d . . . . .
H2 H 0.718850 0.694622 0.331354 0.071 Uiso 1 1 calc R U . . .
C13 C 0.3695(3) 0.3955(3) 0.3511(2) 0.0559(7) Uani 1 1 d . . . . .
C15 C 0.7083(3) 0.3833(3) 0.4396(3) 0.0723(8) Uani 1 1 d . . . . .
H15A H 0.707256 0.377411 0.363435 0.109 Uiso 1 1 calc R U . . .
H15B H 0.766235 0.319650 0.490948 0.109 Uiso 1 1 calc R U . . .
H15C H 0.730163 0.474485 0.469362 0.109 Uiso 1 1 calc R U . . .
C11 C 0.4585(4) 0.2120(3) 0.4888(3) 0.0830(11) Uani 1 1 d . . . . .
H11 H 0.449651 0.139676 0.532295 0.100 Uiso 1 1 calc R U . . .
C10 C 0.5697(4) 0.2425(3) 0.4956(3) 0.0754(9) Uani 1 1 d . . . . .
H10 H 0.635921 0.190709 0.543734 0.091 Uiso 1 1 calc R U . . .
C12 C 0.3585(3) 0.2868(3) 0.4180(3) 0.0743(9) Uani 1 1 d . . . . .
H12 H 0.283113 0.264750 0.414722 0.089 Uiso 1 1 calc R U . . .
C6 C 0.5051(3) 0.8709(3) 0.1387(3) 0.0740(9) Uani 1 1 d . . . . .
H6 H 0.435853 0.862052 0.069393 0.089 Uiso 1 1 calc R U . . .
C3 C 0.7108(3) 0.9002(4) 0.3435(3) 0.0804(10) Uani 1 1 d . . . . .
H3 H 0.780285 0.909759 0.412460 0.096 Uiso 1 1 calc R U . . .
C4 C 0.6448(4) 1.0128(3) 0.2892(4) 0.0946(13) Uani 1 1 d . . . . .
H4 H 0.668684 1.099142 0.321777 0.114 Uiso 1 1 calc R U . . .
C14 C 0.2628(3) 0.4777(4) 0.2733(3) 0.0785(9) Uani 1 1 d . . . . .
H14A H 0.270005 0.569168 0.303064 0.118 Uiso 1 1 calc R U . . .
H14B H 0.190431 0.436533 0.270736 0.118 Uiso 1 1 calc R U . . .
H14C H 0.259455 0.480079 0.196143 0.118 Uiso 1 1 calc R U . . .
C5 C 0.5438(4) 0.9986(3) 0.1874(5) 0.1049(14) Uani 1 1 d . . . . .
H5 H 0.500223 1.075955 0.150041 0.126 Uiso 1 1 calc R U . . .

loop_
_atom_site_aniso_label
_atom_site_aniso_U_11
_atom_site_aniso_U_22
_atom_site_aniso_U_33
_atom_site_aniso_U_23
_atom_site_aniso_U_13
_atom_site_aniso_U_12
S1 0.1055(6) 0.0358(3) 0.0410(3) -0.0090(2) 0.0379(4) -0.0156(3)
N1 0.0874(16) 0.0336(10) 0.0368(10) -0.0035(8) 0.0321(11) -0.0091(10)
N2 0.0727(13) 0.0308(9) 0.0361(9) -0.0040(8) 0.0280(10) -0.0033(9)
C7 0.0577(14) 0.0332(11) 0.0331(10) 0.0004(9) 0.0178(10) 0.0000(10)
C1 0.0666(16) 0.0309(11) 0.0484(13) -0.0027(9) 0.0356(12) -0.0047(10)
C8 0.0741(16) 0.0333(11) 0.0322(11) -0.0047(9) 0.0277(11) -0.0047(11)
C9 0.089(2) 0.0400(13) 0.0415(12) -0.0015(10) 0.0349(14) 0.0051(13)
C2 0.0761(18) 0.0535(15) 0.0518(15) -0.0037(12) 0.0317(14) -0.0099(14)
C13 0.0762(19) 0.0530(15) 0.0474(14) -0.0131(12) 0.0349(14) -0.0116(14)
C15 0.081(2) 0.072(2) 0.0655(18) 0.0096(15) 0.0321(17) 0.0193(16)
C11 0.159(4) 0.0450(16) 0.075(2) 0.0032(15) 0.079(3) -0.009(2)
C10 0.134(3) 0.0474(16) 0.0606(18) 0.0136(13) 0.057(2) 0.0178(18)
C12 0.113(3) 0.0618(18) 0.073(2) -0.0147(16) 0.064(2) -0.0265(19)
C6 0.075(2) 0.0401(15) 0.104(2) 0.0102(15) 0.0344(19) 0.0018(14)
C3 0.100(3) 0.084(2) 0.073(2) -0.0343(18) 0.052(2) -0.050(2)
C4 0.139(4) 0.0486(19) 0.141(4) -0.040(2) 0.102(3) -0.039(2)
C14 0.073(2) 0.098(2) 0.0647(19) -0.0156(18) 0.0301(17) -0.0101(18)
C5 0.114(3) 0.0329(16) 0.187(5) 0.003(2) 0.082(3) 0.0063(18)

loop_
_atom_type_symbol
_atom_type_description
_atom_type_scat_dispersion_real
_atom_type_scat_dispersion_imag
_atom_type_scat_source
C C 0.0033 0.0016 'International Tables Vol C Tables 4.2.6.8 and 6.1.1.4'
H H 0.0000 0.0000 'International Tables Vol C Tables 4.2.6.8 and 6.1.1.4'
N N 0.0061 0.0033 'International Tables Vol C Tables 4.2.6.8 and 6.1.1.4'
S S 0.1246 0.1234 'International Tables Vol C Tables 4.2.6.8 and 6.1.1.4'

loop_
_geom_angle_atom_site_label_1
_geom_angle_atom_site_label_2
_geom_angle_atom_site_label_3
_geom_angle
_geom_angle_site_symmetry_1
_geom_angle_site_symmetry_3
_geom_angle_publ_flag
C7 N1 C1 127.11(18) . . ?
C7 N1 H1 116.4 . . ?
C1 N1 H1 116.4 . . ?
C7 N2 C8 123.04(17) . . ?
C7 N2 H2A 118.5 . . ?
C8 N2 H2A 118.5 . . ?
N1 C7 N2 117.54(18) . . ?
N1 C7 S1 120.86(16) . . ?
N2 C7 S1 121.58(16) . . ?
C6 C1 C2 120.3(2) . . ?
C6 C1 N1 118.4(2) . . ?
C2 C1 N1 121.3(2) . . ?
C13 C8 C9 123.1(2) . . ?
C13 C8 N2 119.4(2) . . ?
C9 C8 N2 117.5(2) . . ?
C10 C9 C8 117.6(3) . . ?
C10 C9 C15 120.9(3) . . ?
C8 C9 C15 121.5(2) . . ?
C1 C2 C3 120.0(3) . . ?
C1 C2 H2 120.0 . . ?
C3 C2 H2 120.0 . . ?
C8 C13 C12 116.9(3) . . ?
C8 C13 C14 121.4(2) . . ?
C12 C13 C14 121.7(3) . . ?
C9 C15 H15A 109.5 . . ?
C9 C15 H15B 109.5 . . ?
H15A C15 H15B 109.5 . . ?
C9 C15 H15C 109.5 . . ?
H15A C15 H15C 109.5 . . ?
H15B C15 H15C 109.5 . . ?
C10 C11 C12 120.9(3) . . ?
C10 C11 H11 119.6 . . ?
C12 C11 H11 119.6 . . ?
C11 C10 C9 120.9(3) . . ?
C11 C10 H10 119.5 . . ?
C9 C10 H10 119.5 . . ?
C11 C12 C13 120.6(3) . . ?
C11 C12 H12 119.7 . . ?
C13 C12 H12 119.7 . . ?
C1 C6 C5 119.1(3) . . ?
C1 C6 H6 120.5 . . ?
C5 C6 H6 120.5 . . ?
C4 C3 C2 119.7(3) . . ?
C4 C3 H3 120.1 . . ?
C2 C3 H3 120.1 . . ?
C5 C4 C3 120.0(3) . . ?
C5 C4 H4 120.0 . . ?
C3 C4 H4 120.0 . . ?
C13 C14 H14A 109.5 . . ?
C13 C14 H14B 109.5 . . ?
H14A C14 H14B 109.5 . . ?
C13 C14 H14C 109.5 . . ?
H14A C14 H14C 109.5 . . ?
H14B C14 H14C 109.5 . . ?
C4 C5 C6 121.0(3) . . ?
C4 C5 H5 119.5 . . ?
C6 C5 H5 119.5 . . ?

loop_
_geom_bond_atom_site_label_1
_geom_bond_atom_site_label_2
_geom_bond_distance
_geom_bond_site_symmetry_2
_geom_bond_publ_flag
S1 C7 1.681(2) . ?
N1 C7 1.340(3) . ?
N1 C1 1.425(3) . ?
N1 H1 0.8600 . ?
N2 C7 1.344(3) . ?
N2 C8 1.437(3) . ?
N2 H2A 0.8600 . ?
C1 C6 1.370(4) . ?
C1 C2 1.374(4) . ?
C8 C13 1.385(4) . ?
C8 C9 1.389(4) . ?
C9 C10 1.388(4) . ?
C9 C15 1.494(4) . ?
C2 C3 1.389(4) . ?
C2 H2 0.9300 . ?
C13 C12 1.401(4) . ?
C13 C14 1.493(4) . ?
C15 H15A 0.9600 . ?
C15 H15B 0.9600 . ?
C15 H15C 0.9600 . ?
C11 C10 1.358(5) . ?
C11 C12 1.380(5) . ?
C11 H11 0.9300 . ?
C10 H10 0.9300 . ?
C12 H12 0.9300 . ?
C6 C5 1.384(5) . ?
C6 H6 0.9300 . ?
C3 C4 1.366(5) . ?
C3 H3 0.9300 . ?
C4 C5 1.363(6) . ?
C4 H4 0.9300 . ?
C14 H14A 0.9600 . ?
C14 H14B 0.9600 . ?
C14 H14C 0.9600 . ?
C5 H5 0.9300 . ?

loop_
_geom_hbond_atom_site_label_D
_geom_hbond_atom_site_label_H
_geom_hbond_atom_site_label_A
_geom_hbond_distance_DH
_geom_hbond_distance_HA
_geom_hbond_distance_DA
_geom_hbond_angle_DHA
_geom_hbond_site_symmetry_A
N1 H1 S1 0.86 2.47 3.3182(18) 167.4 3_665
N1 H1 S1 0.86 2.47 3.3182(18) 167.4 3_665

loop_
_geom_torsion_atom_site_label_1
_geom_torsion_atom_site_label_2
_geom_torsion_atom_site_label_3
_geom_torsion_atom_site_label_4
_geom_torsion
_geom_torsion_site_symmetry_1
_geom_torsion_site_symmetry_2
_geom_torsion_site_symmetry_3
_geom_torsion_site_symmetry_4
_geom_torsion_publ_flag
C1 N1 C7 N2 2.8(4) . . . . ?
C1 N1 C7 S1 -178.5(2) . . . . ?
C8 N2 C7 N1 -172.5(2) . . . . ?
C8 N2 C7 S1 8.7(3) . . . . ?
C7 N1 C1 C6 -121.4(3) . . . . ?
C7 N1 C1 C2 61.2(4) . . . . ?
C7 N2 C8 C13 -92.8(3) . . . . ?
C7 N2 C8 C9 87.7(3) . . . . ?
C13 C8 C9 C10 0.4(3) . . . . ?
N2 C8 C9 C10 179.8(2) . . . . ?
C13 C8 C9 C15 179.9(2) . . . . ?
N2 C8 C9 C15 -0.6(3) . . . . ?
C6 C1 C2 C3 1.9(4) . . . . ?
N1 C1 C2 C3 179.3(2) . . . . ?
C9 C8 C13 C12 0.1(3) . . . . ?
N2 C8 C13 C12 -179.4(2) . . . . ?
C9 C8 C13 C14 180.0(2) . . . . ?
N2 C8 C13 C14 0.5(3) . . . . ?
C12 C11 C10 C9 0.1(4) . . . . ?
C8 C9 C10 C11 -0.5(4) . . . . ?
C15 C9 C10 C11 180.0(3) . . . . ?
C10 C11 C12 C13 0.4(4) . . . . ?
C8 C13 C12 C11 -0.5(4) . . . . ?
C14 C13 C12 C11 179.7(3) . . . . ?
C2 C1 C6 C5 -1.4(4) . . . . ?
N1 C1 C6 C5 -178.8(3) . . . . ?
C1 C2 C3 C4 -0.8(4) . . . . ?
C2 C3 C4 C5 -0.8(5) . . . . ?
C3 C4 C5 C6 1.4(6) . . . . ?
C1 C6 C5 C4 -0.3(5) . . . . ?
